data_1559055
loop_
_publ_author_name
'Pranckevicius, Conor'
'Weber, Marco'
'Krummenacher, Ivo'
'Phukan, Ashwini K.'
'Braunschweig, Holger'

_publ_section_title
;
 Phosphinoborylenes as stable sources of fleeting borylenes
;
_journal_name_full 'Chemical Science'
_journal_paper_doi 10.1039/D0SC04826G
_journal_year 2020
_chemical_formula_moiety 'C31 H53 B2 N5'
_chemical_formula_sum 'C31 H53 B2 N5'
_chemical_formula_weight 517.40
_space_group_crystal_system monoclinic
_space_group_IT_number 14
_space_group_name_Hall '-P 2ybc'
_space_group_name_H-M_alt 'P 1 21/c 1'
_atom_sites_solution_hydrogens geom
_audit_creation_method SHELXL-2014/7
_audit_update_record
;
2020-07-23 deposited with the CCDC.	2020-09-10 downloaded from the CCDC.
;
_cell_angle_alpha 90
_cell_angle_beta 109.529(4)
_cell_angle_gamma 90
_cell_formula_units_Z 4
_cell_length_a 12.0336(7)
_cell_length_b 16.4117(7)
_cell_length_c 16.9907(9)
_cell_measurement_reflns_used 3263
_cell_measurement_temperature 100(2)
_cell_measurement_theta_max 24.74
_cell_measurement_theta_min 2.48
_cell_volume 3162.5(3)
_computing_cell_refinement 'Bruker SAINT'
_computing_data_collection 'Bruker APEX2'
_computing_data_reduction 'Bruker SAINT'
_computing_molecular_graphics 'Bruker SHELXTL'
_computing_publication_material 'Bruker SHELXTL'
_computing_structure_refinement 'SHELXL-2014 (Sheldrick 2014)'
_computing_structure_solution 'SHELXS-97 (Sheldrick 2008)'
_diffrn_ambient_temperature 100(2)
_diffrn_measured_fraction_theta_full 0.999
_diffrn_measured_fraction_theta_max 0.999
_diffrn_measurement_device_type 'Bruker APEX-II CCD'
_diffrn_measurement_method '\f and \w scans'
_diffrn_radiation_type MoK\a
_diffrn_radiation_wavelength 0.71073
_diffrn_reflns_av_R_equivalents 0.1052
_diffrn_reflns_av_unetI/netI 0.0871
_diffrn_reflns_Laue_measured_fraction_full 0.999
_diffrn_reflns_Laue_measured_fraction_max 0.999
_diffrn_reflns_limit_h_max 14
_diffrn_reflns_limit_h_min -12
_diffrn_reflns_limit_k_max 19
_diffrn_reflns_limit_k_min -19
_diffrn_reflns_limit_l_max 20
_diffrn_reflns_limit_l_min -20
_diffrn_reflns_number 27199
_diffrn_reflns_point_group_measured_fraction_full 0.999
_diffrn_reflns_point_group_measured_fraction_max 0.999
_diffrn_reflns_theta_full 25.242
_diffrn_reflns_theta_max 25.249
_diffrn_reflns_theta_min 2.203
_diffrn_source 'rotating anode'
_exptl_absorpt_coefficient_mu 0.063
_exptl_absorpt_correction_T_max 0.7452
_exptl_absorpt_correction_T_min 0.4316
_exptl_absorpt_correction_type multi-scan
_exptl_absorpt_process_details sadabs
_exptl_crystal_colour green
_exptl_crystal_density_diffrn 1.087
_exptl_crystal_description block
_exptl_crystal_F_000 1136
_exptl_crystal_size_max 0.16
_exptl_crystal_size_mid 0.14
_exptl_crystal_size_min 0.09
_refine_diff_density_max 0.219
_refine_diff_density_min -0.194
_refine_diff_density_rms 0.044
_refine_ls_extinction_method none
_refine_ls_goodness_of_fit_ref 1.016
_refine_ls_hydrogen_treatment constr
_refine_ls_matrix_type full
_refine_ls_number_parameters 357
_refine_ls_number_reflns 5735
_refine_ls_number_restraints 0
_refine_ls_restrained_S_all 1.016
_refine_ls_R_factor_all 0.1034
_refine_ls_R_factor_gt 0.0523
_refine_ls_shift/su_max 0.000
_refine_ls_shift/su_mean 0.000
_refine_ls_structure_factor_coef Fsqd
_refine_ls_weighting_details 'w=1/[\s^2^(Fo^2^)+(0.0386P)^2^+0.9549P] where P=(Fo^2^+2Fc^2^)/3'
_refine_ls_weighting_scheme calc
_refine_ls_wR_factor_gt 0.1080
_refine_ls_wR_factor_ref 0.1315
_reflns_Friedel_coverage 0.000
_reflns_number_gt 3578
_reflns_number_total 5735
_reflns_threshold_expression 'I > 2\s(I)'
_cod_data_source_file d0sc04826g2.cif
_cod_data_source_block copr089_0m
_cod_depositor_comments
;

2022-06-21
Z value and formula fixed to values more according to usual
chemical conventions.                 miguel
;
_cod_original_formula_weight 258.70
_cod_original_formula_units_Z 8
_cod_original_sg_symbol_H-M 'P 21/c'
_cod_original_formula_sum 'C15.50 H26.50 B N2.50'
_cod_database_code 1559055
_shelx_shelxl_version_number 2014/7
_shelx_space_group_comment
;
The symmetry employed for this shelxl refinement is uniquely defined
by the following loop, which should always be used as a source of
symmetry information in preference to the above space-group names.
They are only intended as comments.
;

loop_
_space_group_symop_operation_xyz
'x, y, z'
'-x, y+1/2, -z+1/2'
'-x, -y, -z'
'x, -y-1/2, z-1/2'

loop_
_atom_site_label
_atom_site_type_symbol
_atom_site_fract_x
_atom_site_fract_y
_atom_site_fract_z
_atom_site_U_iso_or_equiv
_atom_site_adp_type
_atom_site_occupancy
_atom_site_site_symmetry_order
_atom_site_calc_flag
_atom_site_refinement_flags_posn
_atom_site_refinement_flags_adp
_atom_site_refinement_flags_occupancy
_atom_site_disorder_assembly
_atom_site_disorder_group
N001 N 0.61836(16) 0.31729(10) 0.62841(11) 0.0224(5) Uani 1 1 d . . . . .
N002 N 0.81413(16) 0.17567(10) 0.71947(10) 0.0192(4) Uani 1 1 d . . . . .
N003 N 0.41742(17) 0.25877(11) 0.72264(12) 0.0291(5) Uani 1 1 d . . . . .
N2 N 0.67914(19) 0.54974(11) 0.54686(13) 0.0347(5) Uani 1 1 d . . . . .
N3 N 0.36083(17) 0.17971(11) 0.59137(12) 0.0320(5) Uani 1 1 d . . . . .
C006 C 0.87639(19) 0.22203(12) 0.67751(12) 0.0200(5) Uani 1 1 d . . . . .
C007 C 0.88243(19) 0.19596(12) 0.59961(13) 0.0209(5) Uani 1 1 d . . . . .
C008 C 0.8728(2) 0.11329(12) 0.78257(13) 0.0232(5) Uani 1 1 d . . . . .
C009 C 0.93371(19) 0.29524(12) 0.71294(12) 0.0214(5) Uani 1 1 d . . . . .
C00A C 0.9314(2) 0.32581(12) 0.79653(13) 0.0239(6) Uani 1 1 d . . . . .
H00A H 0.8839 0.2864 0.8170 0.029 Uiso 1 1 calc R U . . .
C00B C 0.68702(19) 0.16994(12) 0.69310(12) 0.0203(5) Uani 1 1 d . . . . .
C00C C 0.6741(2) 0.32829(13) 0.57195(13) 0.0251(6) Uani 1 1 d . . . . .
H00B H 0.7001 0.2811 0.5508 0.030 Uiso 1 1 calc R U . . .
C00D C 0.8274(2) 0.11609(12) 0.55971(13) 0.0241(6) Uani 1 1 d . . . . .
H00C H 0.7975 0.0870 0.6004 0.029 Uiso 1 1 calc R U . . .
C00E C 0.6612(2) 0.08180(12) 0.71698(14) 0.0250(6) Uani 1 1 d . . . . .
C00F C 0.9915(2) 0.34079(13) 0.66957(13) 0.0258(6) Uani 1 1 d . . . . .
H00D H 1.0305 0.3897 0.6936 0.031 Uiso 1 1 calc R U . . .
C00G C 0.6956(2) 0.40231(12) 0.54321(13) 0.0260(6) Uani 1 1 d . . . . .
H00E H 0.7368 0.4053 0.5044 0.031 Uiso 1 1 calc R U . . .
C00H C 0.5750(2) 0.38592(12) 0.65174(14) 0.0275(6) Uani 1 1 d . . . . .
H00F H 0.5307 0.3808 0.6884 0.033 Uiso 1 1 calc R U . . .
C00I C 0.9937(2) 0.31673(13) 0.59261(14) 0.0268(6) Uani 1 1 d . . . . .
H00G H 1.0320 0.3495 0.5633 0.032 Uiso 1 1 calc R U . . .
C00J C 0.7844(2) 0.04303(12) 0.75410(14) 0.0250(6) Uani 1 1 d . . . . .
H00H H 0.7878 0.0077 0.8021 0.030 Uiso 1 1 calc R U . . .
H00I H 0.8027 0.0096 0.7115 0.030 Uiso 1 1 calc R U . . .
C00K C 0.6567(2) 0.47445(13) 0.57126(14) 0.0266(6) Uani 1 1 d . . . . .
C00L C 0.9396(2) 0.24422(13) 0.55790(13) 0.0259(6) Uani 1 1 d . . . . .
H00J H 0.9417 0.2274 0.5049 0.031 Uiso 1 1 calc R U . . .
C00M C 0.9944(2) 0.09161(13) 0.78152(14) 0.0285(6) Uani 1 1 d . . . . .
H00K H 1.0278 0.0482 0.8222 0.043 Uiso 1 1 calc R U . . .
H00L H 1.0453 0.1398 0.7961 0.043 Uiso 1 1 calc R U . . .
H00M H 0.9888 0.0728 0.7256 0.043 Uiso 1 1 calc R U . . .
C00N C 0.9194(2) 0.06152(13) 0.54211(14) 0.0311(6) Uani 1 1 d . . . . .
H00N H 0.8851 0.0078 0.5237 0.047 Uiso 1 1 calc R U . . .
H00O H 0.9878 0.0557 0.5931 0.047 Uiso 1 1 calc R U . . .
H00P H 0.9444 0.0862 0.4982 0.047 Uiso 1 1 calc R U . . .
C00O C 0.8832(2) 0.14026(13) 0.87182(13) 0.0288(6) Uani 1 1 d . . . . .
H00Q H 0.8954 0.0923 0.9081 0.043 Uiso 1 1 calc R U . . .
H00R H 0.8107 0.1682 0.8706 0.043 Uiso 1 1 calc R U . . .
H00S H 0.9503 0.1775 0.8935 0.043 Uiso 1 1 calc R U . . .
C00P C 0.5919(2) 0.46261(13) 0.62507(14) 0.0289(6) Uani 1 1 d . . . . .
H00T H 0.5590 0.5084 0.6435 0.035 Uiso 1 1 calc R U . . .
C00Q C 0.5029(2) 0.27958(14) 0.80358(14) 0.0331(6) Uani 1 1 d . . . . .
H00U H 0.4993 0.3382 0.8134 0.050 Uiso 1 1 calc R U . . .
H00V H 0.5823 0.2651 0.8043 0.050 Uiso 1 1 calc R U . . .
H00W H 0.4847 0.2494 0.8475 0.050 Uiso 1 1 calc R U . . .
C00R C 0.8730(2) 0.40922(13) 0.78993(15) 0.0332(6) Uani 1 1 d . . . . .
H00X H 0.8709 0.4256 0.8449 0.050 Uiso 1 1 calc R U . . .
H00Y H 0.7924 0.4064 0.7503 0.050 Uiso 1 1 calc R U . . .
H00Z H 0.9182 0.4493 0.7704 0.050 Uiso 1 1 calc R U . . .
C00S C 0.7229(2) 0.12901(14) 0.47900(14) 0.0334(7) Uani 1 1 d . . . . .
H01A H 0.6935 0.0760 0.4541 0.050 Uiso 1 1 calc R U . . .
H01B H 0.7486 0.1612 0.4396 0.050 Uiso 1 1 calc R U . . .
H01C H 0.6598 0.1581 0.4918 0.050 Uiso 1 1 calc R U . . .
C00T C 0.5875(2) 0.03226(13) 0.64039(15) 0.0330(7) Uani 1 1 d . . . . .
H01D H 0.6233 0.0362 0.5965 0.049 Uiso 1 1 calc R U . . .
H01E H 0.5071 0.0540 0.6195 0.049 Uiso 1 1 calc R U . . .
H01F H 0.5853 -0.0249 0.6563 0.049 Uiso 1 1 calc R U . . .
C00U C 0.5958(2) 0.07833(14) 0.78003(15) 0.0352(6) Uani 1 1 d . . . . .
H01G H 0.6405 0.1086 0.8304 0.053 Uiso 1 1 calc R U . . .
H01H H 0.5875 0.0214 0.7947 0.053 Uiso 1 1 calc R U . . .
H01I H 0.5175 0.1028 0.7555 0.053 Uiso 1 1 calc R U . . .
C00V C 0.3737(2) 0.16219(14) 0.51116(15) 0.0385(7) Uani 1 1 d . . . . .
H01J H 0.3091 0.1878 0.4666 0.058 Uiso 1 1 calc R U . . .
H01K H 0.3716 0.1031 0.5024 0.058 Uiso 1 1 calc R U . . .
H01L H 0.4492 0.1838 0.5103 0.058 Uiso 1 1 calc R U . . .
C00W C 1.0558(2) 0.32779(15) 0.86072(14) 0.0362(7) Uani 1 1 d . . . . .
H01M H 1.0519 0.3448 0.9150 0.054 Uiso 1 1 calc R U . . .
H01N H 1.1044 0.3665 0.8426 0.054 Uiso 1 1 calc R U . . .
H01O H 1.0910 0.2733 0.8657 0.054 Uiso 1 1 calc R U . . .
C00X C 0.2998(2) 0.28626(15) 0.71619(16) 0.0397(7) Uani 1 1 d . . . . .
H01P H 0.3031 0.3436 0.7331 0.060 Uiso 1 1 calc R U . . .
H01Q H 0.2700 0.2531 0.7528 0.060 Uiso 1 1 calc R U . . .
H01R H 0.2471 0.2806 0.6583 0.060 Uiso 1 1 calc R U . . .
C00Y C 0.6381(2) 0.62200(13) 0.57835(17) 0.0422(7) Uani 1 1 d . . . . .
H01S H 0.6622 0.6708 0.5549 0.063 Uiso 1 1 calc R U . . .
H01T H 0.6725 0.6234 0.6394 0.063 Uiso 1 1 calc R U . . .
H01U H 0.5519 0.6206 0.5620 0.063 Uiso 1 1 calc R U . . .
C00Z C 0.7460(3) 0.56016(15) 0.49071(16) 0.0435(8) Uani 1 1 d . . . . .
H01V H 0.7531 0.6184 0.4804 0.065 Uiso 1 1 calc R U . . .
H01W H 0.7054 0.5325 0.4377 0.065 Uiso 1 1 calc R U . . .
H01X H 0.8248 0.5366 0.5160 0.065 Uiso 1 1 calc R U . . .
C010 C 0.2583(2) 0.13976(16) 0.60132(18) 0.0468(8) Uani 1 1 d . . . . .
H01Y H 0.2561 0.0827 0.5840 0.070 Uiso 1 1 calc R U . . .
H01Z H 0.1864 0.1674 0.5667 0.070 Uiso 1 1 calc R U . . .
H02A H 0.2632 0.1423 0.6600 0.070 Uiso 1 1 calc R U . . .
B2 B 0.4507(2) 0.22131(15) 0.65672(16) 0.0263(7) Uani 1 1 d . . . . .
B1 B 0.5936(2) 0.23006(15) 0.65881(15) 0.0254(7) Uani 1 1 d . . . . .

loop_
_atom_site_aniso_label
_atom_site_aniso_U_11
_atom_site_aniso_U_22
_atom_site_aniso_U_33
_atom_site_aniso_U_23
_atom_site_aniso_U_13
_atom_site_aniso_U_12
N001 0.0242(11) 0.0153(9) 0.0236(10) -0.0005(8) 0.0024(9) 0.0010(8)
N002 0.0239(11) 0.0122(9) 0.0174(9) 0.0024(7) 0.0012(8) 0.0026(8)
N003 0.0234(11) 0.0245(10) 0.0360(11) -0.0027(9) 0.0053(9) 0.0010(9)
N2 0.0464(14) 0.0176(10) 0.0417(12) 0.0077(9) 0.0170(11) 0.0033(9)
N3 0.0266(12) 0.0274(11) 0.0351(12) -0.0064(9) 0.0010(9) -0.0042(9)
C006 0.0205(12) 0.0145(10) 0.0192(11) 0.0030(9) -0.0010(9) 0.0046(9)
C007 0.0235(13) 0.0169(11) 0.0179(11) 0.0014(9) 0.0009(10) 0.0061(9)
C008 0.0318(14) 0.0158(11) 0.0177(11) 0.0030(9) 0.0027(10) 0.0046(10)
C009 0.0238(13) 0.0169(11) 0.0178(11) 0.0006(9) -0.0005(10) 0.0007(9)
C00A 0.0313(14) 0.0164(11) 0.0203(11) -0.0018(9) 0.0037(10) -0.0040(10)
C00B 0.0248(13) 0.0165(11) 0.0173(11) -0.0030(9) 0.0039(10) -0.0041(9)
C00C 0.0271(13) 0.0208(12) 0.0215(12) 0.0005(9) 0.0004(11) 0.0064(10)
C00D 0.0325(14) 0.0170(11) 0.0190(11) -0.0008(9) 0.0038(10) 0.0020(10)
C00E 0.0300(14) 0.0139(11) 0.0286(13) 0.0026(9) 0.0065(11) -0.0003(10)
C00F 0.0261(13) 0.0198(11) 0.0246(12) -0.0002(10) -0.0009(11) -0.0020(10)
C00G 0.0295(14) 0.0248(13) 0.0212(12) 0.0031(10) 0.0053(10) 0.0033(10)
C00H 0.0330(15) 0.0189(12) 0.0305(13) -0.0038(10) 0.0107(11) 0.0028(10)
C00I 0.0265(13) 0.0258(12) 0.0256(13) 0.0078(10) 0.0053(10) -0.0004(10)
C00J 0.0361(15) 0.0130(11) 0.0242(12) 0.0036(9) 0.0077(11) 0.0013(10)
C00K 0.0268(14) 0.0198(12) 0.0268(13) 0.0010(10) 0.0006(11) 0.0018(10)
C00L 0.0328(15) 0.0234(12) 0.0190(11) 0.0035(9) 0.0051(10) 0.0069(11)
C00M 0.0349(15) 0.0215(12) 0.0237(12) 0.0038(9) 0.0025(11) 0.0047(10)
C00N 0.0435(16) 0.0205(12) 0.0249(13) -0.0020(10) 0.0056(11) 0.0070(11)
C00O 0.0409(16) 0.0202(12) 0.0220(12) 0.0030(10) 0.0059(11) 0.0002(11)
C00P 0.0334(15) 0.0163(12) 0.0359(14) -0.0004(10) 0.0099(12) 0.0048(10)
C00Q 0.0398(16) 0.0237(12) 0.0329(14) -0.0060(11) 0.0085(12) -0.0019(11)
C00R 0.0484(17) 0.0198(12) 0.0276(13) -0.0041(10) 0.0075(12) -0.0016(11)
C00S 0.0387(16) 0.0237(12) 0.0278(13) -0.0073(10) -0.0021(12) 0.0032(11)
C00T 0.0365(16) 0.0152(11) 0.0394(14) 0.0013(10) 0.0022(12) -0.0035(11)
C00U 0.0399(16) 0.0250(13) 0.0412(15) 0.0088(11) 0.0140(13) -0.0011(11)
C00V 0.0413(17) 0.0326(14) 0.0309(14) -0.0040(11) -0.0023(12) 0.0034(12)
C00W 0.0407(16) 0.0383(14) 0.0233(13) -0.0066(11) 0.0022(12) -0.0037(12)
C00X 0.0371(16) 0.0336(14) 0.0485(16) -0.0011(12) 0.0144(13) 0.0044(12)
C00Y 0.0498(18) 0.0168(13) 0.0588(18) 0.0027(12) 0.0165(15) 0.0026(12)
C00Z 0.0559(19) 0.0313(14) 0.0406(16) 0.0101(12) 0.0125(14) -0.0070(13)
C010 0.0355(17) 0.0381(15) 0.0576(18) -0.0090(13) 0.0033(14) -0.0110(13)
B2 0.0289(16) 0.0151(12) 0.0279(15) 0.0018(11) 0.0002(12) 0.0014(11)
B1 0.0320(16) 0.0189(13) 0.0206(13) -0.0043(11) 0.0027(12) -0.0044(12)

loop_
_atom_type_symbol
_atom_type_description
_atom_type_scat_dispersion_real
_atom_type_scat_dispersion_imag
_atom_type_scat_source
C C 0.0033 0.0016 'International Tables Vol C Tables 4.2.6.8 and 6.1.1.4'
H H 0.0000 0.0000 'International Tables Vol C Tables 4.2.6.8 and 6.1.1.4'
N N 0.0061 0.0033 'International Tables Vol C Tables 4.2.6.8 and 6.1.1.4'
B B 0.0013 0.0007 'International Tables Vol C Tables 4.2.6.8 and 6.1.1.4'

loop_
_geom_angle_atom_site_label_1
_geom_angle_atom_site_label_2
_geom_angle_atom_site_label_3
_geom_angle
_geom_angle_site_symmetry_1
_geom_angle_site_symmetry_3
_geom_angle_publ_flag
C00C N001 C00H 115.26(19) . . ?
C00C N001 B1 122.93(19) . . ?
C00H N001 B1 121.5(2) . . ?
C006 N002 C00B 124.18(16) . . ?
C006 N002 C008 122.13(18) . . ?
C00B N002 C008 112.24(17) . . ?
B2 N003 C00X 126.00(19) . . ?
B2 N003 C00Q 122.7(2) . . ?
C00X N003 C00Q 111.2(2) . . ?
C00K N2 C00Z 121.3(2) . . ?
C00K N2 C00Y 120.2(2) . . ?
C00Z N2 C00Y 118.5(2) . . ?
B2 N3 C00V 122.0(2) . . ?
B2 N3 C010 124.9(2) . . ?
C00V N3 C010 112.39(19) . . ?
C009 C006 C007 119.0(2) . . ?
C009 C006 N002 120.42(19) . . ?
C007 C006 N002 120.62(18) . . ?
C00L C007 C006 119.58(19) . . ?
C00L C007 C00D 118.7(2) . . ?
C006 C007 C00D 121.7(2) . . ?
N002 C008 C00M 112.55(19) . . ?
N002 C008 C00J 100.31(16) . . ?
C00M C008 C00J 113.03(18) . . ?
N002 C008 C00O 112.06(17) . . ?
C00M C008 C00O 108.54(18) . . ?
C00J C008 C00O 110.2(2) . . ?
C00F C009 C006 119.4(2) . . ?
C00F C009 C00A 119.24(18) . . ?
C006 C009 C00A 121.4(2) . . ?
C009 C00A C00R 112.36(17) . . ?
C009 C00A C00W 110.8(2) . . ?
C00R C00A C00W 110.51(18) . . ?
N002 C00B B1 132.24(19) . . ?
N002 C00B C00E 105.17(16) . . ?
B1 C00B C00E 122.3(2) . . ?
N001 C00C C00G 124.7(2) . . ?
C007 C00D C00N 110.8(2) . . ?
C007 C00D C00S 112.57(17) . . ?
C00N C00D C00S 109.69(18) . . ?
C00U C00E C00T 106.7(2) . . ?
C00U C00E C00J 110.38(18) . . ?
C00T C00E C00J 109.34(18) . . ?
C00U C00E C00B 114.25(19) . . ?
C00T C00E C00B 112.21(17) . . ?
C00J C00E C00B 103.92(18) . . ?
C00I C00F C009 121.5(2) . . ?
C00C C00G C00K 120.0(2) . . ?
N001 C00H C00P 123.4(2) . . ?
C00F C00I C00L 119.6(2) . . ?
C008 C00J C00E 106.85(16) . . ?
N2 C00K C00P 122.5(2) . . ?
N2 C00K C00G 122.5(2) . . ?
C00P C00K C00G 115.1(2) . . ?
C007 C00L C00I 120.9(2) . . ?
C00H C00P C00K 121.2(2) . . ?
N3 B2 N003 117.9(2) . . ?
N3 B2 B1 123.1(2) . . ?
N003 B2 B1 118.93(19) . . ?
C00B B1 N001 122.4(2) . . ?
C00B B1 B2 125.7(2) . . ?
N001 B1 B2 111.47(19) . . ?

loop_
_geom_bond_atom_site_label_1
_geom_bond_atom_site_label_2
_geom_bond_distance
_geom_bond_site_symmetry_2
_geom_bond_publ_flag
N001 C00C 1.354(3) . ?
N001 C00H 1.355(3) . ?
N001 B1 1.584(3) . ?
N002 C006 1.416(3) . ?
N002 C00B 1.446(3) . ?
N002 C008 1.480(2) . ?
N003 B2 1.447(4) . ?
N003 C00X 1.454(3) . ?
N003 C00Q 1.456(3) . ?
N2 C00K 1.359(3) . ?
N2 C00Z 1.450(3) . ?
N2 C00Y 1.454(3) . ?
N3 B2 1.437(3) . ?
N3 C00V 1.451(3) . ?
N3 C010 1.456(3) . ?
C006 C009 1.416(3) . ?
C006 C007 1.416(3) . ?
C007 C00L 1.389(3) . ?
C007 C00D 1.522(3) . ?
C008 C00M 1.511(3) . ?
C008 C00J 1.533(3) . ?
C008 C00O 1.544(3) . ?
C009 C00F 1.389(3) . ?
C009 C00A 1.515(3) . ?
C00A C00R 1.526(3) . ?
C00A C00W 1.530(3) . ?
C00B B1 1.463(3) . ?
C00B C00E 1.562(3) . ?
C00C C00G 1.366(3) . ?
C00D C00N 1.530(3) . ?
C00D C00S 1.534(3) . ?
C00E C00U 1.527(4) . ?
C00E C00T 1.539(3) . ?
C00E C00J 1.542(3) . ?
C00F C00I 1.374(3) . ?
C00G C00K 1.413(3) . ?
C00H C00P 1.376(3) . ?
C00I C00L 1.390(3) . ?
C00K C00P 1.399(4) . ?
B2 B1 1.714(4) . ?
